data_4349273
loop_
_publ_author_name
'Bia\/lek, Micha\/l J'
'Sprutta, Natasza'
'Latos-Gra\.zy\'nski, Lechos\/law'

_publ_section_title
;
 Coordination-Induced Molecular Tweezing: Ruthenium Clusters Docked at
 Azuliporphyrinogens.
;
_journal_issue 22
_journal_name_full 'Inorganic chemistry'
_journal_page_first 12061
_journal_page_last 12073
_journal_paper_doi 10.1021/acs.inorgchem.6b02228
_journal_volume 55
_journal_year 2016
_chemical_formula_sum 'C92 H56 Cl6 D2 O18 Ru8'
_chemical_formula_weight 2474.65
_space_group_crystal_system monoclinic
_space_group_IT_number 14
_space_group_name_Hall '-P 2yn'
_space_group_name_H-M_alt 'P 1 21/n 1'
_atom_sites_solution_hydrogens geom
_audit_creation_method SHELXL-2014/7
_cell_angle_alpha 90
_cell_angle_beta 104.08(5)
_cell_angle_gamma 90
_cell_formula_units_Z 4
_cell_length_a 18.415(6)
_cell_length_b 22.194(7)
_cell_length_c 28.665(8)
_cell_measurement_reflns_used 5759
_cell_measurement_temperature 85(2)
_cell_measurement_theta_max 25.75
_cell_measurement_theta_min 2.71
_cell_volume 11363(7)
_computing_structure_refinement 'SHELXL-2014/7 (Sheldrick, 2014)'
_diffrn_ambient_temperature 85(2)
_diffrn_detector_area_resol_mean 10.34
_diffrn_measured_fraction_theta_full 0.998
_diffrn_measured_fraction_theta_max 0.998
_diffrn_measurement_device_type 'Xcalibur, Ruby'
_diffrn_measurement_method '\w scans'
_diffrn_radiation_type MoK\a
_diffrn_radiation_wavelength 0.71073
_diffrn_reflns_av_R_equivalents 0.1252
_diffrn_reflns_av_unetI/netI 0.2343
_diffrn_reflns_Laue_measured_fraction_full 0.998
_diffrn_reflns_Laue_measured_fraction_max 0.998
_diffrn_reflns_limit_h_max 22
_diffrn_reflns_limit_h_min -15
_diffrn_reflns_limit_k_max 27
_diffrn_reflns_limit_k_min -19
_diffrn_reflns_limit_l_max 25
_diffrn_reflns_limit_l_min -35
_diffrn_reflns_number 47438
_diffrn_reflns_point_group_measured_fraction_full 0.998
_diffrn_reflns_point_group_measured_fraction_max 0.998
_diffrn_reflns_theta_full 25.500
_diffrn_reflns_theta_max 25.806
_diffrn_reflns_theta_min 2.711
_diffrn_source 'Enhance (Mo) X-ray Source'
_exptl_absorpt_coefficient_mu 1.440
_exptl_absorpt_correction_T_max 0.861
_exptl_absorpt_correction_T_min 0.773
_exptl_absorpt_correction_type analytical
_exptl_absorpt_process_details
;
CrysAlisPro, Agilent Technologies,
Version 1.171.36.20 (release 27-06-2012 CrysAlis171 .NET)
(compiled Jul 11 2012,15:38:31)
Analytical numeric absorption correction using a multifaceted crystal
			model based on expressions derived by R.C. Clark & J.S. Reid.
(Clark, R. C. & Reid, J. S. (1995). Acta Cryst. A51, 887-897)
;
_exptl_crystal_colour brown
_exptl_crystal_density_diffrn 1.446
_exptl_crystal_description parallelepiped
_exptl_crystal_F_000 4832
_exptl_crystal_size_max 0.220
_exptl_crystal_size_mid 0.220
_exptl_crystal_size_min 0.130
_refine_diff_density_max 2.297
_refine_diff_density_min -1.416
_refine_diff_density_rms 0.201
_refine_ls_extinction_method none
_refine_ls_goodness_of_fit_ref 1.010
_refine_ls_hydrogen_treatment constr
_refine_ls_matrix_type full
_refine_ls_number_parameters 1146
_refine_ls_number_reflns 21851
_refine_ls_number_restraints 696
_refine_ls_restrained_S_all 1.005
_refine_ls_R_factor_all 0.2063
_refine_ls_R_factor_gt 0.1099
_refine_ls_shift/su_max 0.001
_refine_ls_shift/su_mean 0.000
_refine_ls_structure_factor_coef Fsqd
_refine_ls_weighting_details 'w=1/[\s^2^(Fo^2^)+(0.1333P)^2^+6.0000P] where P=(Fo^2^+2Fc^2^)/3'
_refine_ls_weighting_scheme calc
_refine_ls_wR_factor_gt 0.2561
_refine_ls_wR_factor_ref 0.3311
_reflns_Friedel_coverage 0.000
_reflns_number_gt 8924
_reflns_number_total 21851
_reflns_threshold_expression 'I > 2\s(I)'
_cod_data_source_file ic6b02228_si_002.cif
_cod_data_source_block Az4Ru4Ru4
_cod_original_sg_symbol_H-M 'P 21/n'
_cod_database_code 4349273
_shelx_shelxl_version_number 2014/7
_shelx_space_group_comment
;
The symmetry employed for this shelxl refinement is uniquely defined
by the following loop, which should always be used as a source of
symmetry information in preference to the above space-group names.
They are only intended as comments.
;

loop_
_space_group_symop_operation_xyz
'x, y, z'
'-x+1/2, y+1/2, -z+1/2'
'-x, -y, -z'
'x-1/2, -y-1/2, z-1/2'

loop_
_atom_site_label
_atom_site_type_symbol
_atom_site_fract_x
_atom_site_fract_y
_atom_site_fract_z
_atom_site_U_iso_or_equiv
_atom_site_adp_type
_atom_site_occupancy
_atom_site_site_symmetry_order
_atom_site_calc_flag
_atom_site_refinement_flags_posn
_atom_site_refinement_flags_adp
_atom_site_refinement_flags_occupancy
_atom_site_disorder_assembly
_atom_site_disorder_group
Ru1 Ru 0.71903(8) -0.01731(6) 0.50631(5) 0.0414(4) Uani 1 1 d . . . . .
Ru2 Ru 0.85288(7) -0.03657(5) 0.47225(5) 0.0397(4) Uani 1 1 d . . . . .
Ru3 Ru 0.70943(7) -0.01628(5) 0.40467(5) 0.0388(4) Uani 1 1 d . . . . .
Ru4 Ru 0.84068(8) 0.31936(6) 0.56494(5) 0.0471(4) Uani 1 1 d . . . . .
Ru5 Ru 0.74525(8) -0.12128(5) 0.46464(5) 0.0414(4) Uani 1 1 d . . . . .
Ru6 Ru 0.97539(8) 0.29031(6) 0.53543(5) 0.0460(4) Uani 1 1 d . . . . .
Ru7 Ru 0.85643(8) 0.35675(5) 0.47172(5) 0.0457(4) Uani 1 1 d . . . . .
Ru8 Ru 0.94589(9) 0.40268(6) 0.56181(5) 0.0523(4) Uani 1 1 d . . . . .
O25 O 0.7586(6) -0.1136(5) 0.3442(4) 0.048(3) Uani 1 1 d . U . . .
O26 O 0.5598(6) -0.0800(4) 0.3788(4) 0.055(3) Uani 1 1 d . U . . .
O27 O 0.5548(7) -0.0437(6) 0.4900(5) 0.070(3) Uani 1 1 d . U . . .
O28 O 0.7306(8) -0.0667(5) 0.6050(4) 0.060(3) Uani 1 1 d . U . . .
O29 O 0.5976(10) -0.1900(7) 0.4435(7) 0.107(5) Uani 1 1 d . U . . .
O30 O 0.7920(7) -0.1855(6) 0.5599(4) 0.061(3) Uani 1 1 d . U . . .
O31 O 0.8297(8) -0.2149(5) 0.4181(4) 0.073(4) Uani 1 1 d . U . . .
O32 O 0.9466(7) -0.1197(5) 0.5439(4) 0.059(3) Uani 1 1 d . U . . .
O33 O 0.9359(6) -0.0857(5) 0.4002(4) 0.048(3) Uani 1 1 d . U . . .
O34 O 0.7796(7) 0.4770(5) 0.4785(6) 0.079(4) Uani 1 1 d . U . . .
O35 O 0.9800(8) 0.4304(5) 0.4463(5) 0.071(4) Uani 1 1 d . U . . .
O36 O 1.0979(8) 0.3096(6) 0.4853(5) 0.072(4) Uani 1 1 d . U . . .
O37 O 1.0962(8) 0.2970(6) 0.6283(4) 0.077(4) Uani 1 1 d . U . . .
O38 O 1.0903(7) 0.4503(5) 0.5404(4) 0.056(3) Uani 1 1 d . U . . .
O39 O 1.0170(8) 0.4006(6) 0.6671(5) 0.076(4) Uani 1 1 d . U . . .
O40 O 0.8724(8) 0.5228(6) 0.5762(6) 0.086(4) Uani 1 1 d . U . . .
O41 O 0.8671(7) 0.3202(5) 0.6732(4) 0.058(3) Uani 1 1 d . U . . .
O42 O 0.7210(8) 0.4130(7) 0.5644(6) 0.091(4) Uani 1 1 d . U . . .
C1 C 0.7716(9) 0.0594(6) 0.3756(5) 0.036(3) Uani 1 1 d . U . . .
C2 C 0.7940(9) 0.0617(6) 0.4289(6) 0.044(3) Uani 1 1 d . U . . .
C3 C 0.7259(9) 0.0722(6) 0.4460(6) 0.044(3) Uani 1 1 d . U . . .
C2A C 0.8693(9) 0.0595(6) 0.4581(6) 0.046(3) Uani 1 1 d . U . . .
H2A H 0.9077 0.0662 0.4417 0.055 Uiso 1 1 calc R U . . .
C2B C 0.8928(9) 0.0488(6) 0.5064(6) 0.046(4) Uani 1 1 d . U . . .
H2B H 0.9445 0.0519 0.5219 0.056 Uiso 1 1 calc R U . . .
C2C C 0.8400(10) 0.0331(7) 0.5340(6) 0.045(3) Uani 1 1 d . U . . .
H2C H 0.8664 0.0189 0.5669 0.054 Uiso 1 1 calc R U . . .
C10G C 0.5516(13) 0.5120(10) 0.2984(9) 0.103(6) Uani 1 1 d . U . . .
H10G H 0.5509 0.4966 0.2663 0.154 Uiso 1 1 calc R U . . .
H10H H 0.5854 0.5467 0.3056 0.154 Uiso 1 1 calc R U . . .
H10I H 0.5010 0.5244 0.2995 0.154 Uiso 1 1 calc R U . . .
C4 C 0.6635(9) 0.0777(6) 0.4032(6) 0.038(3) Uani 1 1 d . U . . .
C3A C 0.7172(9) 0.0835(6) 0.4941(5) 0.044(3) Uani 1 1 d . U . . .
H3A H 0.6733 0.1035 0.4977 0.053 Uiso 1 1 calc R U . . .
C3B C 0.7707(9) 0.0663(6) 0.5353(6) 0.045(3) Uani 1 1 d . U . . .
H3B H 0.7622 0.0763 0.5658 0.053 Uiso 1 1 calc R U . . .
C5 C 0.5857(8) 0.0989(7) 0.4043(6) 0.040(3) Uani 1 1 d . U . . .
H5 H 0.5720 0.0758 0.4308 0.048 Uiso 1 1 calc R U . . .
C6 C 0.5836(9) 0.1678(7) 0.4186(5) 0.039(3) Uani 1 1 d . U . . .
C5A C 0.5245(9) 0.0824(7) 0.3574(6) 0.046(3) Uani 1 1 d . U . . .
C5B C 0.4728(9) 0.0387(7) 0.3589(6) 0.050(3) Uani 1 1 d . U . . .
H5B H 0.4717 0.0189 0.3880 0.059 Uiso 1 1 calc R U . . .
C5C C 0.4209(9) 0.0242(7) 0.3151(6) 0.052(4) Uani 1 1 d . U . . .
H5C H 0.3866 -0.0079 0.3146 0.062 Uiso 1 1 calc R U . . .
C5D C 0.4190(9) 0.0547(8) 0.2745(7) 0.053(3) Uani 1 1 d . U . . .
C5E C 0.4679(8) 0.0992(7) 0.2750(6) 0.046(3) Uani 1 1 d . U . . .
H5E H 0.4657 0.1213 0.2463 0.056 Uiso 1 1 calc R U . . .
C5F C 0.5232(9) 0.1145(7) 0.3172(6) 0.046(3) Uani 1 1 d . U . . .
H5F H 0.5579 0.1462 0.3172 0.055 Uiso 1 1 calc R U . . .
C5G C 0.3638(9) 0.0363(8) 0.2263(7) 0.062(4) Uani 1 1 d . U . . .
H5G H 0.3366 0.0720 0.2112 0.092 Uiso 1 1 calc R U . . .
H5H H 0.3282 0.0065 0.2327 0.092 Uiso 1 1 calc R U . . .
H5I H 0.3920 0.0188 0.2047 0.092 Uiso 1 1 calc R U . . .
C7 C 0.5264(11) 0.1961(7) 0.4289(7) 0.053(3) Uani 1 1 d . U . . .
C8 C 0.5534(10) 0.2591(8) 0.4382(7) 0.055(3) Uani 1 1 d . U . . .
C7A C 0.4585(11) 0.1711(8) 0.4278(7) 0.065(4) Uani 1 1 d . U . . .
H7A H 0.4532 0.1298 0.4187 0.078 Uiso 1 1 calc R U . . .
C7B C 0.3917(12) 0.1994(9) 0.4389(8) 0.075(4) Uani 1 1 d . U . . .
H7B H 0.3494 0.1745 0.4381 0.089 Uiso 1 1 calc R U . . .
C7C C 0.3866(13) 0.2593(9) 0.4502(8) 0.085(4) Uani 1 1 d . U . . .
H7C H 0.3376 0.2709 0.4519 0.102 Uiso 1 1 calc R U . . .
C9 C 0.6217(9) 0.2630(7) 0.4317(6) 0.043(3) Uani 1 1 d . U . . .
C8A C 0.5079(11) 0.3045(8) 0.4527(7) 0.062(4) Uani 1 1 d . U . . .
H8A H 0.5327 0.3423 0.4588 0.074 Uiso 1 1 calc R U . . .
C8B C 0.4374(12) 0.3060(8) 0.4597(8) 0.074(4) Uani 1 1 d . U . . .
H8B H 0.4220 0.3422 0.4721 0.089 Uiso 1 1 calc R U . . .
C10 C 0.6706(9) 0.3186(7) 0.4402(6) 0.048(3) Uani 1 1 d . U . . .
H10 H 0.6696 0.3346 0.4726 0.057 Uiso 1 1 calc R U . . .
C11 C 0.7506(9) 0.3037(7) 0.4416(6) 0.045(3) Uani 1 1 d . U . . .
C10A C 0.6381(7) 0.3701(4) 0.4021(4) 0.055(3) Uani 1 1 d G U . . .
C10B C 0.6163(7) 0.3573(4) 0.3532(4) 0.063(4) Uani 1 1 d G U . . .
H10B H 0.6213 0.3176 0.3421 0.075 Uiso 1 1 calc R U . . .
C10C C 0.5871(7) 0.4027(6) 0.3206(3) 0.071(4) Uani 1 1 d G U . . .
H10C H 0.5722 0.3940 0.2872 0.085 Uiso 1 1 calc R U . . .
C10D C 0.5798(7) 0.4609(5) 0.3369(5) 0.083(4) Uani 1 1 d G U . . .
C10E C 0.6016(7) 0.4736(4) 0.3858(5) 0.076(4) Uani 1 1 d G U . . .
H10E H 0.5965 0.5134 0.3969 0.092 Uiso 1 1 calc R U . . .
C10F C 0.6307(7) 0.4283(5) 0.4184(4) 0.067(4) Uani 1 1 d G U . . .
H10F H 0.6456 0.4370 0.4518 0.080 Uiso 1 1 calc R U . . .
C12 C 0.7956(9) 0.2675(6) 0.4811(6) 0.042(3) Uani 1 1 d . U . . .
C13 C 0.8674(9) 0.2545(7) 0.4649(6) 0.046(3) Uani 1 1 d . U . . .
C12A C 0.7715(9) 0.2472(6) 0.5210(6) 0.043(3) Uani 1 1 d . U . . .
H12A H 0.7200 0.2511 0.5206 0.052 Uiso 1 1 calc R U . . .
C12B C 0.8205(9) 0.2210(6) 0.5620(6) 0.044(3) Uani 1 1 d . U . . .
H12B H 0.7987 0.2022 0.5850 0.052 Uiso 1 1 calc R U . . .
C12C C 0.9016(10) 0.2209(7) 0.5712(6) 0.047(3) Uani 1 1 d . U . . .
H12C H 0.9264 0.2098 0.6052 0.056 Uiso 1 1 calc R U . . .
C14 C 0.8639(9) 0.2815(6) 0.4179(6) 0.043(3) Uani 1 1 d . U . . .
C13A C 0.9262(9) 0.2126(7) 0.4889(6) 0.048(3) Uani 1 1 d . U . . .
H13A H 0.9571 0.1955 0.4703 0.057 Uiso 1 1 calc R U . . .
C13B C 0.9399(9) 0.1962(6) 0.5371(6) 0.045(3) Uani 1 1 d . U . . .
H13B H 0.9772 0.1666 0.5484 0.054 Uiso 1 1 calc R U . . .
C15 C 0.9207(9) 0.2740(6) 0.3886(6) 0.043(3) Uani 1 1 d . U . . .
H15 H 0.9710 0.2791 0.4113 0.052 Uiso 1 1 calc R U . . .
C16 C 0.9151(8) 0.2091(6) 0.3733(5) 0.038(3) Uani 1 1 d . U . . .
C15A C 0.9159(9) 0.3199(7) 0.3500(6) 0.048(3) Uani 1 1 d . U . . .
C15B C 0.9726(10) 0.3620(8) 0.3566(7) 0.063(4) Uani 1 1 d . U . . .
H15B H 1.0104 0.3619 0.3858 0.075 Uiso 1 1 calc R U . . .
C15C C 0.9760(10) 0.4053(7) 0.3208(6) 0.060(4) Uani 1 1 d . U . . .
H15C H 1.0170 0.4324 0.3247 0.072 Uiso 1 1 calc R U . . .
C15D C 0.9161(11) 0.4068(8) 0.2793(7) 0.066(4) Uani 1 1 d . U . . .
C15E C 0.8624(11) 0.3635(7) 0.2747(6) 0.061(4) Uani 1 1 d . U . . .
H15E H 0.8242 0.3629 0.2457 0.073 Uiso 1 1 calc R U . . .
C15F C 0.8591(10) 0.3210(7) 0.3086(6) 0.049(4) Uani 1 1 d . U . . .
H15F H 0.8189 0.2930 0.3038 0.059 Uiso 1 1 calc R U . . .
C15G C 0.9149(11) 0.4542(8) 0.2413(6) 0.073(5) Uani 1 1 d . U . . .
H15G H 0.8976 0.4361 0.2094 0.110 Uiso 1 1 calc R U . . .
H15H H 0.9654 0.4705 0.2450 0.110 Uiso 1 1 calc R U . . .
H15I H 0.8808 0.4867 0.2451 0.110 Uiso 1 1 calc R U . . .
C17 C 0.9717(9) 0.1795(7) 0.3545(6) 0.044(3) Uani 1 1 d . U . . .
C18 C 0.9451(9) 0.1155(7) 0.3430(6) 0.045(3) Uani 1 1 d . U . . .
C17A C 1.0399(10) 0.2026(8) 0.3531(6) 0.053(4) Uani 1 1 d . U . . .
H17A H 1.0485 0.2432 0.3635 0.063 Uiso 1 1 calc R U . . .
C17B C 1.0986(10) 0.1751(8) 0.3385(7) 0.059(4) Uani 1 1 d . U . . .
H17B H 1.1404 0.2003 0.3385 0.071 Uiso 1 1 calc R U . . .
C17C C 1.1046(10) 0.1178(8) 0.3243(7) 0.062(4) Uani 1 1 d . U . . .
H17C H 1.1508 0.1086 0.3167 0.075 Uiso 1 1 calc R U . . .
C19 C 0.8758(9) 0.1106(6) 0.3520(5) 0.039(3) Uani 1 1 d . U . . .
C18A C 0.9825(10) 0.0693(8) 0.3292(6) 0.052(4) Uani 1 1 d . U . . .
H18A H 0.9576 0.0315 0.3260 0.063 Uiso 1 1 calc R U . . .
C18B C 1.0537(10) 0.0692(8) 0.3188(6) 0.058(4) Uani 1 1 d . U . . .
H18B H 1.0689 0.0326 0.3069 0.070 Uiso 1 1 calc R U . . .
C20 C 0.8273(9) 0.0520(6) 0.3461(5) 0.040(3) Uani 1 1 d . U . . .
H20 H 0.8612 0.0180 0.3602 0.048 Uiso 1 1 calc R U . . .
C21 C 0.6934(9) 0.0718(6) 0.3609(5) 0.037(3) Uani 1 1 d . U . . .
H21 H 0.6652 0.0756 0.3285 0.045 Uiso 1 1 calc R U . . .
C20A C 0.7936(9) 0.0370(7) 0.2929(6) 0.043(3) Uani 1 1 d . U . . .
C20B C 0.8044(10) -0.0185(7) 0.2779(6) 0.050(3) Uani 1 1 d . U . . .
H20B H 0.8326 -0.0466 0.3000 0.060 Uiso 1 1 calc R U . . .
C20C C 0.7746(10) -0.0361(8) 0.2297(6) 0.055(4) Uani 1 1 d . U . . .
H20C H 0.7836 -0.0756 0.2198 0.066 Uiso 1 1 calc R U . . .
C20D C 0.7324(11) 0.0036(8) 0.1968(7) 0.061(4) Uani 1 1 d . U . . .
C20E C 0.7213(10) 0.0628(8) 0.2125(6) 0.054(4) Uani 1 1 d . U . . .
H20E H 0.6931 0.0913 0.1907 0.065 Uiso 1 1 calc R U . . .
C20F C 0.7535(9) 0.0796(7) 0.2624(6) 0.048(3) Uani 1 1 d . U . . .
H20F H 0.7469 0.1191 0.2736 0.057 Uiso 1 1 calc R U . . .
C20G C 0.6992(11) -0.0125(8) 0.1458(6) 0.071(5) Uani 1 1 d . U . . .
H20G H 0.6791 0.0238 0.1278 0.107 Uiso 1 1 calc R U . . .
H20H H 0.6587 -0.0417 0.1442 0.107 Uiso 1 1 calc R U . . .
H20I H 0.7377 -0.0303 0.1318 0.107 Uiso 1 1 calc R U . . .
C22 C 0.6437(9) 0.2058(7) 0.4169(6) 0.043(3) Uani 1 1 d . U . . .
H22 H 0.6887 0.1959 0.4080 0.051 Uiso 1 1 calc R U . . .
C23 C 0.7901(9) 0.3095(6) 0.4060(6) 0.044(3) Uani 1 1 d . U . . .
H23 H 0.7706 0.3301 0.3765 0.053 Uiso 1 1 calc R U . . .
C24 C 0.8541(9) 0.1674(6) 0.3672(5) 0.039(3) Uani 1 1 d . U . . .
H24 H 0.8064 0.1764 0.3725 0.047 Uiso 1 1 calc R U . . .
C25 C 0.7449(10) -0.0803(7) 0.3701(6) 0.046(4) Uani 1 1 d . U . . .
C26 C 0.6169(10) -0.0572(7) 0.3901(7) 0.052(4) Uani 1 1 d . U . . .
C27 C 0.6172(10) -0.0343(8) 0.4958(7) 0.058(4) Uani 1 1 d . U . . .
C28 C 0.7275(12) -0.0479(8) 0.5697(7) 0.059(4) Uani 1 1 d . U . . .
C29 C 0.6495(14) -0.1624(9) 0.4519(9) 0.089(6) Uani 1 1 d . U . . .
C30 C 0.7776(10) -0.1595(7) 0.5237(5) 0.044(4) Uani 1 1 d . U . . .
C31 C 0.7970(13) -0.1794(8) 0.4334(7) 0.072(5) Uani 1 1 d . U . . .
C32 C 0.9101(10) -0.0882(8) 0.5161(6) 0.056(4) Uani 1 1 d . U . . .
C33 C 0.9047(9) -0.0652(7) 0.4273(6) 0.040(3) Uani 1 1 d . U . . .
C34 C 0.8098(11) 0.4318(8) 0.4771(8) 0.076(5) Uani 1 1 d . U . . .
C35 C 0.9374(11) 0.4006(8) 0.4601(7) 0.056(4) Uani 1 1 d . U . . .
C36 C 1.0500(12) 0.3004(9) 0.5059(7) 0.062(5) Uani 1 1 d . U . . .
C37 C 1.0470(12) 0.2940(9) 0.5931(7) 0.068(5) Uani 1 1 d . U . . .
C38 C 1.0351(11) 0.4336(7) 0.5486(6) 0.049(4) Uani 1 1 d . U . . .
C39 C 0.9878(11) 0.4002(9) 0.6282(7) 0.063(5) Uani 1 1 d . U . . .
C40 C 0.8992(11) 0.4779(9) 0.5695(8) 0.069(5) Uani 1 1 d . U . . .
C41 C 0.8572(11) 0.3191(7) 0.6303(7) 0.056(4) Uani 1 1 d . U . . .
C42 C 0.7668(12) 0.3754(10) 0.5632(8) 0.085(5) Uani 1 1 d . U . . .
Cl1 Cl 0.6773(3) 0.2247(2) 0.29271(19) 0.0730(16) Uani 1 1 d . . . . .
Cl2 Cl 0.5292(4) 0.2547(3) 0.2382(3) 0.126(3) Uani 1 1 d . . . . .
Cl3 Cl 0.6584(4) 0.3087(3) 0.2133(2) 0.112(3) Uani 1 1 d . . . . .
C43 C 0.6246(14) 0.2468(8) 0.2356(8) 0.088(8) Uani 1 1 d . . . . .
D43 D 0.6266 0.2128 0.2131 0.106 Uiso 1 1 calc R U . . .
Cl10 Cl 0.606(3) 0.0953(17) 0.5816(19) 0.118(6) Uani 0.500(12) 1 d D U P A 1
Cl11 Cl 0.6701(9) 0.1891(7) 0.6419(5) 0.117(5) Uani 0.500(12) 1 d D U P A 1
Cl12 Cl 0.5771(11) 0.1935(10) 0.5430(7) 0.115(5) Uani 0.500(12) 1 d D U P A 1
C44 C 0.591(2) 0.170(2) 0.6005(11) 0.118(6) Uani 0.500(12) 1 d D U P A 1
D44 D 0.5449 0.1732 0.6131 0.142 Uiso 0.500(12) 1 calc R U P A 1
Cl13 Cl 0.6201(9) 0.1598(6) 0.6599(6) 0.120(5) Uani 0.500(12) 1 d D U P A 2
Cl14 Cl 0.6008(13) 0.2164(9) 0.5634(8) 0.125(5) Uani 0.500(12) 1 d D U P A 2
Cl15 Cl 0.621(3) 0.0789(15) 0.5875(18) 0.111(7) Uani 0.500(12) 1 d D U P A 2
C45 C 0.606(4) 0.1560(15) 0.5983(11) 0.116(7) Uani 0.500(12) 1 d D U P A 2
D45 D 0.5504 0.1517 0.5924 0.139 Uiso 0.500(12) 1 calc R U P A 2

loop_
_atom_site_aniso_label
_atom_site_aniso_U_11
_atom_site_aniso_U_22
_atom_site_aniso_U_33
_atom_site_aniso_U_23
_atom_site_aniso_U_13
_atom_site_aniso_U_12
Ru1 0.0419(8) 0.0205(7) 0.0552(8) -0.0014(6) -0.0008(6) 0.0044(6)
Ru2 0.0387(8) 0.0195(6) 0.0526(8) 0.0025(6) -0.0049(6) 0.0018(6)
Ru3 0.0428(8) 0.0167(6) 0.0491(8) -0.0004(6) -0.0038(6) 0.0005(6)
Ru4 0.0471(9) 0.0213(7) 0.0648(9) -0.0031(6) -0.0019(7) -0.0010(6)
Ru5 0.0419(8) 0.0174(6) 0.0599(9) -0.0003(6) 0.0028(6) -0.0004(6)
Ru6 0.0452(9) 0.0257(7) 0.0557(8) -0.0021(6) -0.0096(7) -0.0016(6)
Ru7 0.0507(9) 0.0161(6) 0.0597(9) 0.0008(6) -0.0072(7) -0.0036(6)
Ru8 0.0564(10) 0.0248(7) 0.0662(9) -0.0085(7) -0.0033(8) -0.0092(7)
O25 0.047(6) 0.028(6) 0.060(7) -0.002(5) -0.005(5) 0.014(5)
O26 0.046(7) 0.014(5) 0.095(8) 0.007(5) 0.000(6) -0.004(5)
O27 0.046(7) 0.054(7) 0.113(9) -0.001(7) 0.023(7) -0.002(7)
O28 0.086(8) 0.035(7) 0.056(7) -0.009(6) 0.014(7) -0.011(6)
O29 0.095(12) 0.056(9) 0.148(12) 0.007(9) -0.014(10) -0.020(8)
O30 0.067(8) 0.065(8) 0.051(6) -0.011(6) 0.018(6) -0.008(6)
O31 0.112(9) 0.046(7) 0.059(7) -0.007(6) 0.015(6) 0.040(7)
O32 0.070(8) 0.027(6) 0.073(8) 0.027(5) 0.006(6) 0.024(5)
O33 0.047(6) 0.036(6) 0.057(6) 0.023(5) 0.007(5) 0.014(5)
O34 0.051(8) 0.031(6) 0.142(10) -0.023(7) -0.006(7) 0.015(6)
O35 0.082(8) 0.037(7) 0.087(8) 0.000(6) 0.008(7) -0.023(6)
O36 0.057(8) 0.077(8) 0.068(7) -0.005(7) -0.012(6) -0.015(7)
O37 0.086(9) 0.071(8) 0.056(7) -0.017(7) -0.018(6) 0.010(7)
O38 0.064(8) 0.034(6) 0.067(7) -0.012(5) 0.010(6) -0.009(6)
O39 0.080(9) 0.069(8) 0.073(8) 0.000(8) 0.004(7) -0.027(7)
O40 0.069(8) 0.042(7) 0.135(9) -0.035(7) 0.004(7) 0.007(6)
O41 0.073(8) 0.024(5) 0.076(7) -0.012(6) 0.016(7) -0.002(5)
O42 0.064(9) 0.082(10) 0.113(9) -0.018(8) -0.006(8) 0.019(7)
C1 0.039(5) 0.012(4) 0.052(5) 0.005(4) -0.001(4) -0.004(4)
C2 0.045(6) 0.016(5) 0.057(6) 0.006(5) -0.012(5) -0.006(5)
C3 0.048(6) 0.013(5) 0.060(6) 0.008(5) -0.010(5) 0.004(5)
C2A 0.042(7) 0.022(6) 0.062(7) -0.001(6) -0.012(6) -0.013(6)
C2B 0.047(7) 0.018(6) 0.060(7) 0.002(6) -0.016(6) -0.012(6)
C2C 0.056(7) 0.023(6) 0.048(7) 0.000(6) -0.004(6) -0.016(6)
C10G 0.083(10) 0.071(10) 0.148(12) 0.046(10) 0.016(10) 0.030(9)
C4 0.039(6) 0.014(5) 0.056(6) 0.008(5) 0.000(5) -0.002(5)
C3A 0.052(7) 0.015(6) 0.055(7) 0.004(6) -0.008(6) 0.004(6)
C3B 0.061(7) 0.019(6) 0.046(6) -0.002(5) -0.002(6) -0.012(6)
C5 0.038(6) 0.029(5) 0.052(6) 0.005(5) 0.007(5) 0.000(5)
C6 0.034(6) 0.029(5) 0.052(6) 0.015(5) 0.009(5) -0.004(5)
C5A 0.037(6) 0.028(5) 0.065(6) 0.007(5) 0.001(5) -0.005(5)
C5B 0.039(7) 0.028(6) 0.077(7) 0.016(6) 0.006(6) -0.012(6)
C5C 0.031(6) 0.036(7) 0.084(8) 0.014(6) 0.006(6) -0.005(6)
C5D 0.029(6) 0.042(6) 0.084(7) 0.002(6) 0.003(6) -0.008(5)
C5E 0.031(6) 0.030(6) 0.074(7) 0.007(6) 0.004(6) -0.005(6)
C5F 0.037(6) 0.029(6) 0.066(7) -0.002(6) 0.000(6) -0.006(6)
C5G 0.032(8) 0.052(8) 0.094(9) -0.007(8) 0.002(7) -0.012(7)
C7 0.053(6) 0.029(6) 0.079(6) 0.003(6) 0.019(6) -0.002(6)
C8 0.054(6) 0.030(6) 0.082(7) -0.005(6) 0.017(6) -0.001(6)
C7A 0.070(8) 0.032(7) 0.100(8) -0.005(7) 0.034(7) 0.010(7)
C7B 0.072(8) 0.045(7) 0.117(9) -0.018(7) 0.045(8) 0.003(7)
C7C 0.080(9) 0.050(8) 0.130(9) -0.021(8) 0.040(8) -0.005(7)
C9 0.044(6) 0.027(5) 0.057(6) -0.005(5) 0.007(5) -0.002(5)
C8A 0.057(8) 0.028(6) 0.104(8) -0.016(7) 0.026(7) -0.004(6)
C8B 0.071(8) 0.035(7) 0.125(9) -0.024(7) 0.041(8) -0.003(7)
C10 0.036(6) 0.032(6) 0.070(6) -0.001(5) 0.001(5) -0.002(5)
C11 0.034(6) 0.022(5) 0.067(6) 0.000(5) -0.007(5) -0.003(5)
C10A 0.037(6) 0.033(6) 0.092(7) 0.005(6) 0.008(6) -0.003(6)
C10B 0.046(7) 0.044(7) 0.095(8) 0.022(7) 0.011(7) 0.008(6)
C10C 0.053(8) 0.047(7) 0.109(9) 0.039(7) 0.013(7) 0.013(7)
C10D 0.063(8) 0.056(7) 0.126(9) 0.039(7) 0.019(7) 0.017(7)
C10E 0.052(8) 0.050(7) 0.123(9) 0.021(8) 0.014(8) 0.004(7)
C10F 0.041(7) 0.044(7) 0.110(8) 0.013(7) 0.009(7) 0.001(7)
C12 0.042(6) 0.018(5) 0.060(6) -0.002(5) -0.001(5) -0.011(5)
C13 0.039(6) 0.019(5) 0.069(6) -0.003(5) -0.008(5) -0.005(5)
C12A 0.046(7) 0.019(6) 0.058(7) -0.005(6) 0.001(6) 0.001(6)
C12B 0.049(7) 0.017(6) 0.064(7) -0.002(6) 0.011(6) -0.010(6)
C12C 0.054(7) 0.018(6) 0.061(7) 0.000(6) 0.001(6) -0.006(6)
C14 0.039(6) 0.009(5) 0.067(6) -0.007(5) -0.014(5) -0.006(5)
C13A 0.044(7) 0.019(6) 0.074(7) 0.001(6) 0.002(6) -0.010(6)
C13B 0.045(7) 0.015(6) 0.068(7) -0.003(6) -0.001(6) -0.003(6)
C15 0.033(5) 0.016(5) 0.065(6) 0.006(5) -0.017(5) -0.002(5)
C16 0.035(6) 0.015(5) 0.052(6) 0.017(5) -0.011(5) 0.005(5)
C15A 0.047(6) 0.019(5) 0.064(6) 0.000(5) -0.016(5) 0.007(5)
C15B 0.061(7) 0.038(7) 0.068(7) 0.007(6) -0.027(7) 0.003(6)
C15C 0.066(8) 0.031(7) 0.062(7) 0.003(6) -0.023(7) 0.002(6)
C15D 0.073(7) 0.036(6) 0.067(7) 0.000(6) -0.028(6) 0.007(6)
C15E 0.071(8) 0.031(6) 0.062(7) -0.003(6) -0.020(7) 0.009(6)
C15F 0.053(7) 0.021(6) 0.058(7) -0.008(6) -0.017(6) 0.010(6)
C15G 0.085(10) 0.049(9) 0.062(9) 0.003(8) -0.028(8) 0.009(8)
C17 0.045(6) 0.022(5) 0.058(6) 0.015(5) -0.004(5) 0.012(5)
C18 0.045(6) 0.025(5) 0.054(6) 0.007(5) -0.011(5) -0.001(5)
C17A 0.050(7) 0.031(7) 0.069(7) 0.011(6) 0.002(7) 0.005(6)
C17B 0.046(7) 0.038(7) 0.083(8) 0.004(7) -0.002(7) -0.002(6)
C17C 0.048(7) 0.043(7) 0.086(8) 0.008(7) -0.004(7) 0.001(7)
C19 0.042(6) 0.020(5) 0.046(6) 0.011(5) -0.008(5) 0.001(5)
C18A 0.045(7) 0.032(6) 0.069(7) 0.003(6) -0.009(6) 0.004(6)
C18B 0.044(7) 0.038(7) 0.081(8) 0.002(7) -0.006(7) 0.011(6)
C20 0.046(6) 0.014(5) 0.051(5) 0.004(5) -0.004(5) 0.005(5)
C21 0.040(5) 0.020(5) 0.047(5) 0.008(5) 0.001(5) -0.007(5)
C20A 0.048(6) 0.019(5) 0.051(6) -0.004(5) -0.006(5) 0.000(5)
C20B 0.054(7) 0.026(6) 0.063(7) -0.002(6) 0.001(6) -0.005(6)
C20C 0.059(7) 0.039(7) 0.064(7) -0.008(6) 0.008(6) -0.009(6)
C20D 0.065(7) 0.043(6) 0.064(7) -0.007(6) -0.006(6) -0.011(6)
C20E 0.060(7) 0.033(6) 0.060(7) 0.002(6) -0.006(6) 0.004(6)
C20F 0.048(7) 0.027(6) 0.061(7) -0.002(6) 0.001(6) 0.004(6)
C20G 0.077(10) 0.048(8) 0.070(9) -0.016(8) -0.018(8) -0.005(8)
C22 0.041(7) 0.030(6) 0.060(7) 0.003(6) 0.017(6) 0.002(6)
C23 0.035(6) 0.015(6) 0.070(7) 0.000(6) -0.011(6) -0.004(5)
C24 0.037(6) 0.026(6) 0.043(6) 0.019(5) -0.012(5) 0.008(5)
C25 0.046(8) 0.018(7) 0.064(9) -0.001(6) -0.004(7) -0.006(7)
C26 0.045(8) 0.015(7) 0.093(9) 0.007(7) 0.010(8) -0.001(7)
C27 0.031(8) 0.041(8) 0.101(10) -0.009(8) 0.016(8) 0.008(8)
C28 0.083(10) 0.033(8) 0.054(9) -0.019(8) 0.001(9) -0.006(8)
C29 0.081(13) 0.039(10) 0.130(13) 0.027(10) -0.004(12) -0.008(9)
C30 0.060(9) 0.044(9) 0.035(7) -0.007(7) 0.026(7) -0.017(7)
C31 0.115(12) 0.037(8) 0.058(9) -0.006(7) 0.009(9) 0.027(9)
C32 0.059(9) 0.036(8) 0.072(9) 0.025(7) 0.012(8) 0.004(7)
C33 0.031(6) 0.030(6) 0.051(7) 0.012(6) -0.002(5) 0.016(5)
C34 0.049(9) 0.029(8) 0.135(12) -0.027(9) -0.008(9) 0.006(7)
C35 0.060(8) 0.031(7) 0.073(7) -0.001(6) 0.010(6) -0.012(6)
C36 0.055(8) 0.061(7) 0.059(7) -0.008(6) -0.009(6) -0.004(7)
C37 0.075(10) 0.060(9) 0.055(9) -0.008(8) -0.007(8) 0.007(9)
C38 0.064(10) 0.030(8) 0.055(8) -0.023(7) 0.017(8) 0.007(8)
C39 0.073(11) 0.049(9) 0.062(9) 0.002(9) 0.007(8) -0.024(8)
C40 0.058(7) 0.043(7) 0.101(8) -0.023(7) 0.012(6) 0.002(6)
C41 0.072(10) 0.015(7) 0.087(9) -0.012(8) 0.035(9) 0.000(7)
C42 0.057(10) 0.075(12) 0.104(11) -0.019(10) -0.021(9) 0.023(8)
Cl1 0.078(4) 0.042(3) 0.086(3) -0.006(3) -0.008(3) -0.003(3)
Cl2 0.076(4) 0.077(4) 0.185(7) 0.061(5) -0.046(5) -0.015(4)
Cl3 0.133(6) 0.069(4) 0.112(5) 0.031(4) -0.013(4) -0.047(4)
C43 0.14(2) 0.031(11) 0.089(15) 0.002(10) 0.012(15) -0.034(13)
Cl10 0.116(14) 0.117(15) 0.125(10) 0.001(12) 0.040(10) -0.021(12)
Cl11 0.116(11) 0.091(9) 0.121(9) -0.006(7) -0.019(8) -0.035(7)
Cl12 0.098(11) 0.134(14) 0.107(12) 0.028(10) 0.013(9) -0.007(9)
C44 0.113(13) 0.114(14) 0.129(12) 0.022(11) 0.034(11) -0.025(11)
Cl13 0.119(11) 0.081(9) 0.133(10) 0.006(7) -0.021(8) -0.026(7)
Cl14 0.119(11) 0.120(12) 0.138(12) 0.023(9) 0.034(9) -0.024(9)
Cl15 0.119(16) 0.093(15) 0.122(11) 0.002(12) 0.034(10) -0.008(12)
C45 0.113(14) 0.112(15) 0.127(11) 0.013(11) 0.036(11) -0.024(12)

loop_
_atom_type_symbol
_atom_type_description
_atom_type_scat_dispersion_real
_atom_type_scat_dispersion_imag
_atom_type_scat_source
C C 0.0033 0.0016 'International Tables Vol C Tables 4.2.6.8 and 6.1.1.4'
H H 0.0000 0.0000 'International Tables Vol C Tables 4.2.6.8 and 6.1.1.4'
O O 0.0106 0.0060 'International Tables Vol C Tables 4.2.6.8 and 6.1.1.4'
Ru Ru -1.2594 0.8363 'International Tables Vol C Tables 4.2.6.8 and 6.1.1.4'
Cl Cl 0.1484 0.1585 'International Tables Vol C Tables 4.2.6.8 and 6.1.1.4'
D D 0.0000 0.0000 'International Tables Vol C Tables 4.2.6.8 and 6.1.1.4'

loop_
_geom_angle_atom_site_label_1
_geom_angle_atom_site_label_2
_geom_angle_atom_site_label_3
_geom_angle
C27 Ru1 C28 85.8(9)
C27 Ru1 C3B 124.6(7)
C28 Ru1 C3B 90.8(7)
C27 Ru1 C3A 101.4(7)
C28 Ru1 C3A 119.6(6)
C3B Ru1 C3A 36.7(5)
C27 Ru1 C2C 161.0(7)
C28 Ru1 C2C 89.8(7)
C3B Ru1 C2C 36.9(6)
C3A Ru1 C2C 64.9(5)
C27 Ru1 Ru5 92.1(6)
C28 Ru1 Ru5 97.8(5)
C3B Ru1 Ru5 142.9(5)
C3A Ru1 Ru5 140.8(5)
C2C Ru1 Ru5 106.8(4)
C27 Ru1 Ru3 91.5(6)
C28 Ru1 Ru3 159.6(5)
C3B Ru1 Ru3 107.2(4)
C3A Ru1 Ru3 80.8(4)
C2C Ru1 Ru3 98.7(4)
Ru5 Ru1 Ru3 62.05(5)
C27 Ru1 Ru2 145.2(6)
C28 Ru1 Ru2 112.9(6)
C3B Ru1 Ru2 85.7(5)
C3A Ru1 Ru2 94.3(5)
C2C Ru1 Ru2 52.7(4)
Ru5 Ru1 Ru2 57.67(5)
Ru3 Ru1 Ru2 60.47(6)
C32 Ru2 C33 87.5(8)
C32 Ru2 C2B 99.3(7)
C33 Ru2 C2B 115.3(7)
C32 Ru2 C2A 130.5(7)
C33 Ru2 C2A 94.9(7)
C2B Ru2 C2A 36.4(5)
C32 Ru2 Ru5 84.7(6)
C33 Ru2 Ru5 101.1(5)
C2B Ru2 Ru5 143.4(5)
C2A Ru2 Ru5 142.1(4)
C32 Ru2 Ru1 104.8(6)
C33 Ru2 Ru1 153.1(5)
C2B Ru2 Ru1 86.7(5)
C2A Ru2 Ru1 94.9(5)
Ru5 Ru2 Ru1 57.45(5)
C32 Ru2 Ru3 146.3(6)
C33 Ru2 Ru3 97.2(4)
C2B Ru2 Ru3 108.5(4)
C2A Ru2 Ru3 82.5(4)
Ru5 Ru2 Ru3 61.57(5)
Ru1 Ru2 Ru3 59.43(5)
C26 Ru3 C25 86.2(7)
C26 Ru3 C4 97.3(6)
C25 Ru3 C4 147.6(6)
C26 Ru3 C3 122.0(7)
C25 Ru3 C3 151.8(7)
C4 Ru3 C3 37.8(5)
C26 Ru3 C1 140.7(6)
C25 Ru3 C1 95.2(7)
C4 Ru3 C1 62.2(6)
C3 Ru3 C1 62.8(6)
C26 Ru3 C21 107.4(6)
C25 Ru3 C21 111.0(6)
C4 Ru3 C21 37.3(6)
C3 Ru3 C21 62.2(5)
C1 Ru3 C21 36.1(5)
C26 Ru3 C2 158.5(7)
C25 Ru3 C2 114.6(7)
C4 Ru3 C2 62.3(5)
C3 Ru3 C2 37.3(6)
C1 Ru3 C2 37.5(5)
C21 Ru3 C2 61.1(5)
C26 Ru3 Ru5 78.8(5)
C25 Ru3 Ru5 69.8(5)
C4 Ru3 Ru5 142.5(4)
C3 Ru3 Ru5 114.0(4)
C1 Ru3 Ru5 138.3(4)
C21 Ru3 Ru5 173.7(4)
C2 Ru3 Ru5 112.7(3)
C26 Ru3 Ru1 92.8(6)
C25 Ru3 Ru1 124.6(5)
C4 Ru3 Ru1 87.5(4)
C3 Ru3 Ru1 60.8(4)
C1 Ru3 Ru1 117.4(4)
C21 Ru3 Ru1 121.8(4)
C2 Ru3 Ru1 80.3(4)
Ru5 Ru3 Ru1 55.89(5)
C26 Ru3 Ru2 134.3(5)
C25 Ru3 Ru2 82.1(5)
C4 Ru3 Ru2 115.7(4)
C3 Ru3 Ru2 78.6(4)
C1 Ru3 Ru2 84.4(3)
C21 Ru3 Ru2 118.0(4)
C2 Ru3 Ru2 58.7(3)
Ru5 Ru3 Ru2 55.72(5)
Ru1 Ru3 Ru2 60.10(6)
C41 Ru4 C42 88.1(9)
C41 Ru4 C12B 91.2(7)
C42 Ru4 C12B 123.5(9)
C41 Ru4 C12A 120.4(7)
C42 Ru4 C12A 98.8(8)
C12B Ru4 C12A 37.3(5)
C41 Ru4 C12C 87.8(7)
C42 Ru4 C12C 158.8(9)
C12B Ru4 C12C 35.9(5)
C12A Ru4 C12C 65.7(5)
C41 Ru4 Ru8 95.5(6)
C42 Ru4 Ru8 93.9(8)
C12B Ru4 Ru8 142.3(5)
C12A Ru4 Ru8 142.0(5)
C12C Ru4 Ru8 107.2(4)
C41 Ru4 Ru7 157.7(6)
C42 Ru4 Ru7 91.2(8)
C12B Ru4 Ru7 107.6(5)
C12A Ru4 Ru7 81.7(4)
C12C Ru4 Ru7 100.3(4)
Ru8 Ru4 Ru7 62.35(6)
C41 Ru4 Ru6 111.1(6)
C42 Ru4 Ru6 146.0(9)
C12B Ru4 Ru6 85.2(5)
C12A Ru4 Ru6 95.0(5)
C12C Ru4 Ru6 53.8(4)
Ru8 Ru4 Ru6 57.78(6)
Ru7 Ru4 Ru6 60.25(6)
C30 Ru5 C29 91.8(8)
C30 Ru5 C31 91.9(7)
C29 Ru5 C31 97.3(10)
C30 Ru5 Ru1 92.2(5)
C29 Ru5 Ru1 103.5(8)
C31 Ru5 Ru1 158.7(7)
C30 Ru5 Ru2 100.2(5)
C29 Ru5 Ru2 163.4(6)
C31 Ru5 Ru2 93.8(7)
Ru1 Ru5 Ru2 64.88(6)
C30 Ru5 Ru3 153.0(5)
C29 Ru5 Ru3 101.7(6)
C31 Ru5 Ru3 109.2(6)
Ru1 Ru5 Ru3 62.05(5)
Ru2 Ru5 Ru3 62.71(6)
C36 Ru6 C37 87.3(9)
C36 Ru6 C13B 113.3(8)
C37 Ru6 C13B 100.1(8)
C36 Ru6 C13A 93.5(8)
C37 Ru6 C13A 131.8(7)
C13B Ru6 C13A 36.7(6)
C36 Ru6 C13 101.6(7)
C37 Ru6 C13 163.0(7)
C13B Ru6 C13 63.2(5)
C13A Ru6 C13 34.3(5)
C36 Ru6 Ru8 104.3(6)
C37 Ru6 Ru8 81.8(6)
C13B Ru6 Ru8 142.4(5)
C13A Ru6 Ru8 143.2(4)
C13 Ru6 Ru8 109.5(4)
C36 Ru6 Ru4 157.4(6)
C37 Ru6 Ru4 101.9(7)
C13B Ru6 Ru4 85.6(5)
C13A Ru6 Ru4 95.4(5)
C13 Ru6 Ru4 75.3(4)
Ru8 Ru6 Ru4 57.64(5)
C36 Ru6 Ru7 100.8(6)
C37 Ru6 Ru7 143.9(6)
C13B Ru6 Ru7 108.4(4)
C13A Ru6 Ru7 83.2(4)
C13 Ru6 Ru7 49.0(3)
Ru8 Ru6 Ru7 62.13(5)
Ru4 Ru6 Ru7 59.83(6)
C35 Ru7 C34 87.3(9)
C35 Ru7 C23 112.8(7)
C34 Ru7 C23 108.3(7)
C35 Ru7 C11 148.3(7)
C34 Ru7 C11 97.1(7)
C23 Ru7 C11 36.1(6)
C35 Ru7 C13 114.1(7)
C34 Ru7 C13 158.1(8)
C23 Ru7 C13 60.4(5)
C11 Ru7 C13 62.4(5)
C35 Ru7 C14 94.5(7)
C34 Ru7 C14 142.6(7)
C23 Ru7 C14 37.4(5)
C11 Ru7 C14 63.4(6)
C13 Ru7 C14 37.1(6)
C35 Ru7 C12 152.8(7)
C34 Ru7 C12 119.9(8)
C23 Ru7 C12 61.3(6)
C11 Ru7 C12 37.3(5)
C13 Ru7 C12 38.8(6)
C14 Ru7 C12 64.4(6)
C35 Ru7 Ru4 125.3(5)
C34 Ru7 Ru4 91.6(8)
C23 Ru7 Ru4 119.3(5)
C11 Ru7 Ru4 86.1(5)
C13 Ru7 Ru4 79.9(5)
C14 Ru7 Ru4 116.7(4)
C12 Ru7 Ru4 59.1(4)
C35 Ru7 Ru8 70.8(5)
C34 Ru7 Ru8 77.8(6)
C23 Ru7 Ru8 172.8(4)
C11 Ru7 Ru8 140.9(5)
C13 Ru7 Ru8 112.5(4)
C14 Ru7 Ru8 137.8(4)
C12 Ru7 Ru8 112.5(4)
Ru4 Ru7 Ru8 55.70(5)
C35 Ru7 Ru6 82.2(5)
C34 Ru7 Ru6 133.2(6)
C23 Ru7 Ru6 117.8(4)
C11 Ru7 Ru6 115.2(4)
C13 Ru7 Ru6 58.7(4)
C14 Ru7 Ru6 83.9(4)
C12 Ru7 Ru6 78.7(4)
Ru4 Ru7 Ru6 59.92(6)
Ru8 Ru7 Ru6 55.66(5)
C39 Ru8 C38 92.9(8)
C39 Ru8 C40 89.6(9)
C38 Ru8 C40 98.2(8)
C39 Ru8 Ru4 93.9(6)
C38 Ru8 Ru4 156.5(5)
C40 Ru8 Ru4 104.4(6)
C39 Ru8 Ru6 101.3(6)
C38 Ru8 Ru6 92.0(5)
C40 Ru8 Ru6 164.7(6)
Ru4 Ru8 Ru6 64.58(6)
C39 Ru8 Ru7 154.4(6)
C38 Ru8 Ru7 106.3(5)
C40 Ru8 Ru7 103.7(6)
Ru4 Ru8 Ru7 61.95(6)
Ru6 Ru8 Ru7 62.20(5)
C21 C1 C2 107.8(15)
C21 C1 C20 129.8(14)
C2 C1 C20 122.1(13)
C21 C1 Ru3 72.1(9)
C2 C1 Ru3 72.0(8)
C20 C1 Ru3 126.7(10)
C2A C2 C3 126.4(15)
C2A C2 C1 125.9(17)
C3 C2 C1 107.6(12)
C2A C2 Ru3 129.2(10)
C3 C2 Ru3 69.7(8)
C1 C2 Ru3 70.5(8)
C3A C3 C4 122.3(16)
C3A C3 C2 130.1(13)
C4 C3 C2 107.1(14)
C3A C3 Ru3 127.8(11)
C4 C3 Ru3 70.0(8)
C2 C3 Ru3 73.0(9)
C2B C2A C2 128.2(18)
C2B C2A Ru2 70.7(9)
C2 C2A Ru2 89.1(9)
C2B C2A H2A 115.9
C2 C2A H2A 115.9
Ru2 C2A H2A 113.3
C2A C2B C2C 120.6(14)
C2A C2B Ru2 72.9(8)
C2C C2B Ru2 80.6(9)
C2A C2B H2B 119.7
C2C C2B H2B 119.7
Ru2 C2B H2B 117.5
C2B C2C C3B 126.5(14)
C2B C2C Ru1 128.1(10)
C3B C2C Ru1 60.9(8)
C2B C2C H2C 110.9
C3B C2C H2C 110.9
Ru1 C2C H2C 110.9
C10D C10G H10G 109.5
C10D C10G H10H 109.5
H10G C10G H10H 109.5
C10D C10G H10I 109.5
H10G C10G H10I 109.5
H10H C10G H10I 109.5
C21 C4 C3 108.1(15)
C21 C4 C5 126.5(13)
C3 C4 C5 124.2(15)
C21 C4 Ru3 73.4(9)
C3 C4 Ru3 72.1(8)
C5 C4 Ru3 129.9(10)
C3B C3A C3 122.7(16)
C3B C3A Ru1 67.4(8)
C3 C3A Ru1 88.6(9)
C3B C3A H3A 118.6
C3 C3A H3A 118.6
Ru1 C3A H3A 115.2
C3A C3B C2C 123.4(16)
C3A C3B Ru1 75.9(8)
C2C C3B Ru1 82.3(9)
C3A C3B H3B 118.3
C2C C3B H3B 118.3
Ru1 C3B H3B 113.5
C4 C5 C5A 113.3(13)
C4 C5 C6 112.8(12)
C5A C5 C6 112.8(12)
C4 C5 H5 105.7
C5A C5 H5 105.7
C6 C5 H5 105.7
C7 C6 C22 113.6(15)
C7 C6 C5 126.0(15)
C22 C6 C5 120.2(15)
C5F C5A C5B 122.1(15)
C5F C5A C5 117.9(14)
C5B C5A C5 120.0(15)
C5A C5B C5C 117.4(16)
C5A C5B H5B 121.3
C5C C5B H5B 121.3
C5D C5C C5B 121.6(16)
C5D C5C H5C 119.2
C5B C5C H5C 119.2
C5E C5D C5C 119.2(16)
C5E C5D C5G 119.9(17)
C5C C5D C5G 120.8(16)
C5D C5E C5F 122.0(17)
C5D C5E H5E 119.0
C5F C5E H5E 119.0
C5A C5F C5E 117.5(15)
C5A C5F H5F 121.3
C5E C5F H5F 121.3
C5D C5G H5G 109.5
C5D C5G H5H 109.5
H5G C5G H5H 109.5
C5D C5G H5I 109.5
H5G C5G H5I 109.5
H5H C5G H5I 109.5
C6 C7 C7A 125.3(16)
C6 C7 C8 103.7(16)
C7A C7 C8 130.8(18)
C9 C8 C8A 129.7(17)
C9 C8 C7 109.1(16)
C8A C8 C7 121.3(17)
C7 C7A C7B 128.8(18)
C7 C7A H7A 115.6
C7B C7A H7A 115.6
C7C C7B C7A 125(2)
C7C C7B H7B 117.7
C7A C7B H7B 117.7
C7B C7C C8B 134(2)
C7B C7C H7C 113.2
C8B C7C H7C 113.2
C8 C9 C22 109.4(15)
C8 C9 C10 125.7(16)
C22 C9 C10 124.9(16)
C8B C8A C8 134.7(18)
C8B C8A H8A 112.6
C8 C8A H8A 112.6
C8A C8B C7C 125(2)
C8A C8B H8B 117.3
C7C C8B H8B 117.3
C11 C10 C9 111.5(14)
C11 C10 C10A 112.3(14)
C9 C10 C10A 111.5(12)
C11 C10 H10 107.1
C9 C10 H10 107.1
C10A C10 H10 107.1
C23 C11 C12 108.6(15)
C23 C11 C10 130.0(15)
C12 C11 C10 120.4(16)
C23 C11 Ru7 71.1(9)
C12 C11 Ru7 73.6(8)
C10 C11 Ru7 130.1(11)
C10B C10A C10F 120.0
C10B C10A C10 120.8(10)
C10F C10A C10 119.1(10)
C10C C10B C10A 120.0
C10C C10B H10B 120.0
C10A C10B H10B 120.0
C10B C10C C10D 120.0
C10B C10C H10C 120.0
C10D C10C H10C 120.0
C10E C10D C10C 120.0
C10E C10D C10G 121.5(13)
C10C C10D C10G 118.3(13)
C10D C10E C10F 120.0
C10D C10E H10E 120.0
C10F C10E H10E 120.0
C10E C10F C10A 120.0
C10E C10F H10F 120.0
C10A C10F H10F 120.0
C12A C12 C11 125.1(16)
C12A C12 C13 131.1(14)
C11 C12 C13 103.5(14)
C12A C12 Ru7 128.9(11)
C11 C12 Ru7 69.0(8)
C13 C12 Ru7 69.4(8)
C14 C13 C13A 123.7(17)
C14 C13 C12 110.8(13)
C13A C13 C12 124.8(15)
C14 C13 Ru7 71.8(8)
C13A C13 Ru7 131.2(10)
C12 C13 Ru7 71.8(8)
C14 C13 Ru6 116.5(10)
C13A C13 Ru6 59.2(7)
C12 C13 Ru6 105.1(10)
Ru7 C13 Ru6 72.3(4)
C12 C12A C12B 123.0(16)
C12 C12A Ru4 88.8(10)
C12B C12A Ru4 70.5(8)
C12 C12A H12A 118.5
C12B C12A H12A 118.5
Ru4 C12A H12A 111.8
C12A C12B C12C 124.8(16)
C12A C12B Ru4 72.2(8)
C12C C12B Ru4 80.8(9)
C12A C12B H12B 117.6
C12C C12B H12B 117.6
Ru4 C12B H12B 120.2
C13B C12C C12B 121.8(15)
C13B C12C Ru4 125.4(11)
C12B C12C Ru4 63.4(8)
C13B C12C H12C 112.6
C12B C12C H12C 112.6
Ru4 C12C H12C 112.6
C23 C14 C13 102.7(16)
C23 C14 C15 130.8(15)
C13 C14 C15 126.1(13)
C23 C14 Ru7 69.1(9)
C13 C14 Ru7 71.1(9)
C15 C14 Ru7 128.2(10)
C13B C13A C13 124.6(18)
C13B C13A Ru6 70.1(9)
C13 C13A Ru6 86.4(9)
C13B C13A H13A 117.7
C13 C13A H13A 117.7
Ru6 C13A H13A 115.7
C13A C13B C12C 124.9(15)
C13A C13B Ru6 73.3(9)
C12C C13B Ru6 81.5(9)
C13A C13B H13B 117.5
C12C C13B H13B 117.5
Ru6 C13B H13B 118.2
C15A C15 C14 114.6(13)
C15A C15 C16 116.7(14)
C14 C15 C16 105.2(13)
C15A C15 H15 106.6
C14 C15 H15 106.6
C16 C15 H15 106.6
C24 C16 C17 106.1(14)
C24 C16 C15 130.6(16)
C17 C16 C15 122.8(15)
C15F C15A C15B 119.9(16)
C15F C15A C15 123.1(15)
C15B C15A C15 117.0(13)
C15A C15B C15C 121.7(15)
C15A C15B H15B 119.2
C15C C15B H15B 119.2
C15D C15C C15B 117.5(17)
C15D C15C H15C 121.2
C15B C15C H15C 121.2
C15E C15D C15C 117.7(17)
C15E C15D C15G 122.6(15)
C15C C15D C15G 119.7(17)
C15D C15E C15F 125.1(16)
C15D C15E H15E 117.4
C15F C15E H15E 117.4
C15E C15F C15A 117.9(17)
C15E C15F H15F 121.0
C15A C15F H15F 121.0
C15D C15G H15G 109.5
C15D C15G H15H 109.5
H15G C15G H15H 109.5
C15D C15G H15I 109.5
H15G C15G H15I 109.5
H15H C15G H15I 109.5
C17A C17 C16 126.5(15)
C17A C17 C18 126.6(16)
C16 C17 C18 106.5(15)
C18A C18 C19 124.3(16)
C18A C18 C17 128.1(17)
C19 C18 C17 107.5(15)
C17 C17A C17B 129.2(17)
C17 C17A H17A 115.4
C17B C17A H17A 115.4
C17C C17B C17A 129.2(19)
C17C C17B H17B 115.4
C17A C17B H17B 115.4
C17B C17C C18B 131(2)
C17B C17C H17C 114.6
C18B C17C H17C 114.6
C18 C19 C24 109.3(14)
C18 C19 C20 125.5(15)
C24 C19 C20 125.2(15)
C18 C18A C18B 129.1(18)
C18 C18A H18A 115.5
C18B C18A H18A 115.5
C18A C18B C17C 126.9(18)
C18A C18B H18B 116.5
C17C C18B H18B 116.5
C1 C20 C20A 114.8(13)
C1 C20 C19 107.5(12)
C20A C20 C19 111.7(13)
C1 C20 H20 107.5
C20A C20 H20 107.5
C19 C20 H20 107.5
C1 C21 C4 109.3(13)
C1 C21 Ru3 71.9(8)
C4 C21 Ru3 69.3(8)
C1 C21 H21 125.3
C4 C21 H21 125.3
Ru3 C21 H21 125.1
C20B C20A C20F 121.9(15)
C20B C20A C20 117.6(13)
C20F C20A C20 120.5(13)
C20A C20B C20C 121.2(16)
C20A C20B H20B 119.4
C20C C20B H20B 119.4
C20D C20C C20B 120.8(17)
C20D C20C H20C 119.6
C20B C20C H20C 119.6
C20C C20D C20E 118.1(16)
C20C C20D C20G 123.2(17)
C20E C20D C20G 118.7(16)
C20D C20E C20F 119.6(15)
C20D C20E H20E 120.2
C20F C20E H20E 120.2
C20A C20F C20E 118.4(15)
C20A C20F H20F 120.8
C20E C20F H20F 120.8
C20D C20G H20G 109.5
C20D C20G H20H 109.5
H20G C20G H20H 109.5
C20D C20G H20I 109.5
H20G C20G H20I 109.5
H20H C20G H20I 109.5
C6 C22 C9 104.0(15)
C6 C22 H22 128.0
C9 C22 H22 128.0
C11 C23 C14 114.2(15)
C11 C23 Ru7 72.7(9)
C14 C23 Ru7 73.5(8)
C11 C23 H23 122.9
C14 C23 H23 122.9
Ru7 C23 H23 122.3
C19 C24 C16 109.9(15)
C19 C24 H24 125.0
C16 C24 H24 125.0
O25 C25 Ru3 169.7(14)
O26 C26 Ru3 175.8(16)
O27 C27 Ru1 178.6(19)
O28 C28 Ru1 177.6(18)
O29 C29 Ru5 174(2)
O30 C30 Ru5 174.4(15)
O31 C31 Ru5 175.5(16)
O32 C32 Ru2 178.9(18)
O33 C33 Ru2 176.7(14)
O34 C34 Ru7 177.2(18)
O35 C35 Ru7 169.4(16)
O36 C36 Ru6 176.8(19)
O37 C37 Ru6 176(2)
O38 C38 Ru8 177.5(15)
O39 C39 Ru8 175.0(18)
O40 C40 Ru8 177(2)
O41 C41 Ru4 178.3(16)
O42 C42 Ru4 176.6(18)
Cl3 C43 Cl1 114.0(12)
Cl3 C43 Cl2 113.0(13)
Cl1 C43 Cl2 108.3(13)
Cl3 C43 D43 107.0
Cl1 C43 D43 107.0
Cl2 C43 D43 107.0
C44 Cl10 Cl12 43.7(13)
C44 Cl12 Cl10 46.9(14)
Cl12 C44 Cl11 120(3)
Cl12 C44 Cl10 89(2)
Cl11 C44 Cl10 106(3)
Cl12 C44 D44 112.9
Cl11 C44 D44 112.9
Cl10 C44 D44 112.9
Cl14 C45 Cl13 123(2)
Cl14 C45 Cl15 131(3)
Cl13 C45 Cl15 104(2)
Cl14 C45 D45 94.1
Cl13 C45 D45 94.1
Cl15 C45 D45 94.1

loop_
_geom_bond_atom_site_label_1
_geom_bond_atom_site_label_2
_geom_bond_distance
Ru1 C27 1.864(18)
Ru1 C28 1.91(2)
Ru1 C3B 2.157(14)
Ru1 C3A 2.265(14)
Ru1 C2C 2.447(16)
Ru1 Ru5 2.6954(19)
Ru1 Ru3 2.876(2)
Ru1 Ru2 2.895(2)
Ru2 C32 1.834(16)
Ru2 C33 1.890(19)
Ru2 C2B 2.178(14)
Ru2 C2A 2.205(15)
Ru2 Ru5 2.7019(19)
Ru2 Ru3 2.906(2)
Ru3 C26 1.886(17)
Ru3 C25 1.936(18)
Ru3 C4 2.247(14)
Ru3 C3 2.275(15)
Ru3 C1 2.300(15)
Ru3 C21 2.303(14)
Ru3 C2 2.320(14)
Ru3 Ru5 2.8756(19)
Ru4 C41 1.82(2)
Ru4 C42 1.84(2)
Ru4 C12B 2.213(14)
Ru4 C12A 2.235(14)
Ru4 C12C 2.444(16)
Ru4 Ru8 2.695(2)
Ru4 Ru7 2.879(2)
Ru4 Ru6 2.882(2)
Ru5 C30 1.858(16)
Ru5 C29 1.94(2)
Ru5 C31 1.95(2)
Ru6 C36 1.79(2)
Ru6 C37 1.848(18)
Ru6 C13B 2.192(14)
Ru6 C13A 2.232(15)
Ru6 C13 2.593(14)
Ru6 Ru8 2.699(2)
Ru6 Ru7 2.892(2)
Ru7 C35 1.88(2)
Ru7 C34 1.898(18)
Ru7 C23 2.241(15)
Ru7 C11 2.261(15)
Ru7 C13 2.290(15)
Ru7 C14 2.300(16)
Ru7 C12 2.324(15)
Ru7 Ru8 2.890(2)
Ru8 C39 1.873(19)
Ru8 C38 1.90(2)
Ru8 C40 1.914(19)
O25 C25 1.119(19)
O26 C26 1.140(18)
O27 C27 1.140(19)
O28 C28 1.08(2)
O29 C29 1.11(2)
O30 C30 1.158(18)
O31 C31 1.14(2)
O32 C32 1.147(17)
O33 C33 1.165(18)
O34 C34 1.153(19)
O35 C35 1.17(2)
O36 C36 1.19(2)
O37 C37 1.183(19)
O38 C38 1.16(2)
O39 C39 1.113(19)
O40 C40 1.15(2)
O41 C41 1.20(2)
O42 C42 1.19(2)
C1 C21 1.43(2)
C1 C2 1.48(2)
C1 C20 1.49(2)
C2 C2A 1.43(2)
C2 C3 1.47(2)
C3 C3A 1.45(2)
C3 C4 1.466(19)
C2A C2B 1.37(2)
C2A H2A 0.9500
C2B C2C 1.44(2)
C2B H2B 0.9500
C2C C3B 1.48(2)
C2C H2C 1.0000
C10G C10D 1.58(2)
C10G H10G 0.9800
C10G H10H 0.9800
C10G H10I 0.9800
C4 C21 1.46(2)
C4 C5 1.52(2)
C3A C3B 1.395(19)
C3A H3A 0.9500
C3B H3B 0.9500
C5 C5A 1.57(2)
C5 C6 1.59(2)
C5 H5 1.0000
C6 C7 1.32(2)
C6 C22 1.40(2)
C5A C5F 1.35(2)
C5A C5B 1.37(2)
C5B C5C 1.42(2)
C5B H5B 0.9500
C5C C5D 1.34(2)
C5C H5C 0.9500
C5D C5E 1.33(2)
C5D C5G 1.56(2)
C5E C5F 1.42(2)
C5E H5E 0.9500
C5F H5F 0.9500
C5G H5G 0.9800
C5G H5H 0.9800
C5G H5I 0.9800
C7 C7A 1.36(3)
C7 C8 1.49(2)
C8 C9 1.32(2)
C8 C8A 1.44(2)
C7A C7B 1.48(3)
C7A H7A 0.9500
C7B C7C 1.38(2)
C7B H7B 0.9500
C7C C8B 1.38(3)
C7C H7C 0.9500
C9 C22 1.43(2)
C9 C10 1.51(2)
C8A C8B 1.36(3)
C8A H8A 0.9500
C8B H8B 0.9500
C10 C11 1.50(2)
C10 C10A 1.594(17)
C10 H10 1.0000
C11 C23 1.40(2)
C11 C12 1.47(2)
C10A C10B 1.3900
C10A C10F 1.3900
C10B C10C 1.3900
C10B H10B 0.9500
C10C C10D 1.3900
C10C H10C 0.9500
C10D C10E 1.3900
C10E C10F 1.3900
C10E H10E 0.9500
C10F H10F 0.9500
C12 C12A 1.40(2)
C12 C13 1.53(2)
C13 C14 1.46(2)
C13 C13A 1.47(2)
C12A C12B 1.42(2)
C12A H12A 0.9500
C12B C12C 1.45(2)
C12B H12B 0.9500
C12C C13B 1.44(2)
C12C H12C 1.0000
C14 C23 1.46(2)
C14 C15 1.50(2)
C13A C13B 1.39(2)
C13A H13A 0.9500
C13B H13B 0.9500
C15 C15A 1.49(2)
C15 C16 1.504(19)
C15 H15 1.0000
C16 C24 1.43(2)
C16 C17 1.44(2)
C15A C15F 1.38(2)
C15A C15B 1.38(2)
C15B C15C 1.42(2)
C15B H15B 0.9500
C15C C15D 1.41(2)
C15C H15C 0.9500
C15D C15E 1.36(3)
C15D C15G 1.51(2)
C15E C15F 1.37(2)
C15E H15E 0.9500
C15F H15F 0.9500
C15G H15G 0.9800
C15G H15H 0.9800
C15G H15I 0.9800
C17 C17A 1.37(2)
C17 C18 1.51(2)
C18 C18A 1.35(2)
C18 C19 1.37(2)
C17A C17B 1.39(3)
C17A H17A 0.9500
C17B C17C 1.35(2)
C17B H17B 0.9500
C17C C18B 1.41(2)
C17C H17C 0.9500
C19 C24 1.42(2)
C19 C20 1.56(2)
C18A C18B 1.41(2)
C18A H18A 0.9500
C18B H18B 0.9500
C20 C20A 1.53(2)
C20 H20 1.0000
C21 H21 0.9500
C20A C20B 1.34(2)
C20A C20F 1.37(2)
C20B C20C 1.41(2)
C20B H20B 0.9500
C20C C20D 1.38(2)
C20C H20C 0.9500
C20D C20E 1.42(2)
C20D C20G 1.48(2)
C20E C20F 1.46(2)
C20E H20E 0.9500
C20F H20F 0.9500
C20G H20G 0.9800
C20G H20H 0.9800
C20G H20I 0.9800
C22 H22 0.9500
C23 H23 0.9500
C24 H24 0.9500
Cl1 C43 1.76(2)
Cl2 C43 1.79(3)
Cl3 C43 1.70(2)
C43 D43 1.0000
Cl10 C44 1.78(3)
Cl10 Cl12 2.44(4)
Cl11 C44 1.70(3)
Cl12 C44 1.69(3)
C44 D44 1.0000
Cl13 C45 1.72(3)
Cl14 C45 1.66(3)
Cl15 C45 1.77(3)
C45 D45 1.0000
